data_4311387
loop_
_publ_author_name
'Anna C. G. Hotze'
'Erwin P. L. van der Geer'
'Sabrine E. Caspers'
'Huub Kooijman'
'Anthony L. Spek'
'Jaap G. Haasnoot'
'Jan Reedijk'

_publ_contact_author_address
;   Bijvoet Center for Biomolecular Research
    Department of Crystal and Structural Chemistry
    Utrecht University
    Padualaan 8
    3584 CH Utrecht
    The Netherlands
;
_publ_contact_author_email h.kooijman@chem.uu.nl
_publ_contact_author_fax '+31 30 2533940'
_publ_contact_author_name '   Dr. H. Kooijman'
_publ_contact_author_phone '+31 30 2532533'
_publ_section_title
;
 Coordination of 9-Ethylguanine to the Mixed-Ligand Compound
 \a-[Ru(azpy)(bpy)Cl~2~] (azpy = 2-phenylazopyridine and bpy =
 2,2'-Bipyridine). An Unprecedented Ligand Positional Shift, Correlated to
 the Cytotoxicity of This Type of [RuL~2~Cl~2~] (with L = azpy or bpy)
 Complex
;
_journal_name_full 'Inorganic Chemistry'
_journal_page_first 4935
_journal_page_last 4943
_journal_paper_doi 10.1021/ic035390f
_journal_volume 43
_journal_year 2004
_chemical_compound_source 'see text'
_chemical_formula_moiety 'C21 H17 Cl2 N5 Ru, 0.5(H2 O)'
_chemical_formula_sum 'C21 H18 Cl2 N5 O0.5 Ru'
_chemical_formula_weight 520.37
_chemical_name_systematic ' ?'
_space_group_IT_number 15
_symmetry_cell_setting monoclinic
_symmetry_Int_Tables_number 15
_symmetry_space_group_name_Hall '-C 2yc'
_symmetry_space_group_name_H-M 'C 1 2/c 1'
_atom_sites_solution_hydrogens geom
_atom_sites_solution_primary direct
_atom_sites_solution_secondary difmap
_audit_creation_date 'Apr 15 17:21:06 2003'
_audit_creation_method 'PLATON <TABLE ACC> option'
_cell_angle_alpha 90
_cell_angle_beta 116.099(10)
_cell_angle_gamma 90
_cell_formula_units_Z 8
_cell_length_a 36.056(4)
_cell_length_b 7.9181(10)
_cell_length_c 16.039(2)
_cell_measurement_reflns_used 432
_cell_measurement_temperature 150
_cell_measurement_theta_max 25.0
_cell_measurement_theta_min 2.0
_cell_volume 4112.2(9)
_computing_cell_refinement 'Denzo (Otwinowski & Minor, 1997)'
_computing_data_collection 'Collect (Nonius, 1998)'
_computing_data_reduction 'Denzo (Otwinowski & Minor, 1997)'
_computing_molecular_graphics 'PLATON (Spek, 2002)'
_computing_publication_material 'PLATON (Spek, 2002)'
_computing_structure_refinement 'SHELXL-97 (Sheldrick, 1997)'
_computing_structure_solution 'SHELXS86 (Sheldrick, 1986)'
_diffrn_ambient_temperature 150
_diffrn_detector_area_resol_mean 18.4
_diffrn_measured_fraction_theta_full 0.999
_diffrn_measured_fraction_theta_max 0.999
_diffrn_measurement_device_type 'Nonius Kappa CCD area detector'
_diffrn_measurement_method '\f scans and \w scans with \k offset'
_diffrn_radiation_monochromator graphite
_diffrn_radiation_probe x-ray
_diffrn_radiation_source 'Rotating Anode'
_diffrn_radiation_type MoK\a
_diffrn_radiation_wavelength 0.71073
_diffrn_reflns_av_R_equivalents 0.0508
_diffrn_reflns_av_sigmaI/netI 0.0471
_diffrn_reflns_limit_h_max 46
_diffrn_reflns_limit_h_min -45
_diffrn_reflns_limit_k_max 10
_diffrn_reflns_limit_k_min -10
_diffrn_reflns_limit_l_max 20
_diffrn_reflns_limit_l_min -20
_diffrn_reflns_number 24777
_diffrn_reflns_reduction_process ' ?'
_diffrn_reflns_theta_full 27.47
_diffrn_reflns_theta_max 27.47
_diffrn_reflns_theta_min 2.52
_diffrn_standards_number 0
_exptl_absorpt_coefficient_mu 1.043
_exptl_absorpt_correction_type none
_exptl_crystal_colour black
_exptl_crystal_density_diffrn 1.681
_exptl_crystal_density_method 'Not Measured'
_exptl_crystal_description block
_exptl_crystal_F_000 2088
_exptl_crystal_size_max 0.300
_exptl_crystal_size_mid 0.150
_exptl_crystal_size_min 0.100
_refine_diff_density_max 0.572
_refine_diff_density_min -0.604
_refine_diff_density_rms 0.085
_refine_ls_extinction_method none
_refine_ls_goodness_of_fit_ref 1.020
_refine_ls_hydrogen_treatment mixed
_refine_ls_matrix_type full
_refine_ls_number_parameters 270
_refine_ls_number_reflns 4699
_refine_ls_number_restraints 0
_refine_ls_restrained_S_all 1.020
_refine_ls_R_factor_all 0.0476
_refine_ls_R_factor_gt 0.0296
_refine_ls_shift/su_max 0.001
_refine_ls_shift/su_mean 0.000
_refine_ls_structure_factor_coef Fsqd
_refine_ls_weighting_details 'w=1/[\s^2^(F~o~^2^)+(0.0283P)^2^+0.85P] where P=(F~o~^2^+2Fc^2^)/3'
_refine_ls_weighting_scheme calc
_refine_ls_wR_factor_gt 0.0606
_refine_ls_wR_factor_ref 0.0657
_reflns_number_gt 3711
_reflns_number_total 4699
_reflns_threshold_expression I>2\s(I)
_cod_data_source_file ic035390fsi20040421_101426.cif
_cod_data_source_block 1
_cod_depositor_comments
;
The following automatic conversions were performed:
'_symmetry_cell_setting' value 'Monoclinic' changed to 'monoclinic'
according to '/home/saulius/struct/CIF-dictionaries/cif_core.dic'
dictionary named 'cif_core.dic' version 2.4.1 from 2010-06-29.

Automatic conversion script
Id: cif_fix_enum 1527 2010-12-29 10:47:43Z saulius 
;
_cod_original_sg_symbol_H-M 'C 2/c'
_cod_original_formula_sum 'C21 H18 Cl2 N5 O0.50 Ru'
_cod_database_code 4311387

loop_
_symmetry_equiv_pos_as_xyz
x,y,z
-x,y,1/2-z
-x,-y,-z
x,-y,1/2+z
1/2+x,1/2+y,z
1/2-x,1/2+y,1/2-z
1/2-x,1/2-y,-z
1/2+x,1/2-y,1/2+z

loop_
_atom_site_aniso_label
_atom_site_aniso_U_11
_atom_site_aniso_U_22
_atom_site_aniso_U_33
_atom_site_aniso_U_23
_atom_site_aniso_U_13
_atom_site_aniso_U_12
Ru1 0.0190(1) 0.0244(1) 0.0159(1) -0.0003(1) 0.0058(1) -0.0003(1)
Cl1 0.0377(4) 0.0272(3) 0.0218(3) -0.0009(2) 0.0138(3) -0.0001(3)
Cl2 0.0233(3) 0.0357(3) 0.0243(3) 0.0040(2) 0.0080(2) -0.0013(3)
N1 0.0231(11) 0.0236(10) 0.0208(10) -0.0022(8) 0.0081(8) 0.0003(9)
N7 0.0228(11) 0.0281(11) 0.0232(11) 0.0013(8) 0.0056(9) -0.0001(9)
N8 0.0222(10) 0.0250(10) 0.0201(10) -0.0007(8) 0.0077(8) 0.0007(9)
N21 0.0173(10) 0.0311(11) 0.0183(10) 0.0048(8) 0.0058(8) -0.0024(8)
N27 0.0233(11) 0.0327(11) 0.0202(10) -0.0060(8) 0.0105(9) -0.0072(9)
C2 0.0243(13) 0.0259(13) 0.0239(13) -0.0014(10) 0.0070(10) 0.0005(11)
C3 0.0236(14) 0.0308(14) 0.0285(13) 0.0005(11) 0.0015(11) 0.0010(11)
C4 0.0325(15) 0.0281(14) 0.0280(13) 0.0049(11) 0.0053(11) 0.0062(12)
C5 0.0369(16) 0.0239(13) 0.0352(15) 0.0023(11) 0.0144(13) 0.0020(12)
C6 0.0282(13) 0.0247(13) 0.0276(13) -0.0042(10) 0.0117(11) -0.0011(11)
C9 0.0177(12) 0.0304(13) 0.0258(13) 0.0013(10) 0.0093(10) 0.0005(10)
C10 0.0294(14) 0.0311(14) 0.0243(13) 0.0027(10) 0.0088(11) 0.0000(11)
C11 0.0299(15) 0.0311(15) 0.0374(16) 0.0007(11) 0.0085(12) -0.0060(11)
C12 0.0283(15) 0.0481(18) 0.0401(16) 0.0149(13) 0.0127(13) -0.0038(13)
C13 0.0346(16) 0.0637(19) 0.0281(14) 0.0095(13) 0.0121(13) -0.0060(14)
C14 0.0247(14) 0.0511(17) 0.0238(13) -0.0023(11) 0.0085(11) -0.0082(12)
C22 0.0170(12) 0.0469(16) 0.0184(12) 0.0071(11) 0.0054(10) -0.0057(11)
C23 0.0248(14) 0.0618(19) 0.0229(13) 0.0132(13) 0.0038(11) -0.0092(13)
C24 0.0255(15) 0.0464(17) 0.0456(18) 0.0248(14) 0.0029(13) -0.0055(13)
C25 0.0287(15) 0.0320(15) 0.0457(18) 0.0104(12) 0.0095(13) -0.0006(12)
C26 0.0278(14) 0.0265(13) 0.0302(13) 0.0064(11) 0.0105(11) -0.0009(11)
C28 0.0211(13) 0.0482(17) 0.0203(13) -0.0029(11) 0.0101(11) -0.0090(12)
C29 0.0371(16) 0.072(2) 0.0230(14) -0.0106(14) 0.0140(12) -0.0194(15)
C30 0.055(2) 0.074(2) 0.0350(17) -0.0282(16) 0.0302(16) -0.0318(17)
C31 0.0542(19) 0.0468(17) 0.0491(18) -0.0240(14) 0.0377(16) -0.0203(15)
C32 0.0331(15) 0.0414(16) 0.0360(15) -0.0119(12) 0.0230(12) -0.0082(12)
O1 0.0454(19) 0.0470(19) 0.0377(15) 0.0000 0.0209(15) 0.0000

loop_
_atom_site_label
_atom_site_type_symbol
_atom_site_thermal_displace_type
_atom_site_fract_x
_atom_site_fract_y
_atom_site_fract_z
_atom_site_occupancy
_atom_site_U_iso_or_equiv
_atom_site_calc_flag
_atom_site_refinement_flags
Ru1 Ru Uani 0.11295(1) 0.76827(2) 0.23389(1) 1.000 0.0205(1) . .
Cl1 Cl Uani 0.11268(2) 0.90162(7) 0.36785(4) 1.000 0.0286(2) . .
Cl2 Cl Uani 0.04665(2) 0.64480(7) 0.20143(4) 1.000 0.0287(2) . .
N1 N Uani 0.14673(5) 0.5834(2) 0.32212(12) 1.000 0.0231(6) . .
N7 N Uani 0.19879(6) 0.7830(2) 0.35070(13) 1.000 0.0263(6) . .
N8 N Uani 0.16904(6) 0.8488(2) 0.27608(12) 1.000 0.0230(6) . .
N21 N Uani 0.08095(5) 0.9603(2) 0.14395(12) 1.000 0.0230(6) . .
N27 N Uani 0.10390(6) 0.6667(2) 0.10876(12) 1.000 0.0251(6) . .
C2 C Uani 0.18599(7) 0.6368(3) 0.37720(15) 1.000 0.0260(8) . .
C3 C Uani 0.21272(7) 0.5437(3) 0.45314(16) 1.000 0.0313(8) . .
C4 C Uani 0.19959(8) 0.3914(3) 0.47136(16) 1.000 0.0324(8) . .
C5 C Uani 0.16041(8) 0.3333(3) 0.41338(17) 1.000 0.0325(8) . .
C6 C Uani 0.13507(7) 0.4322(3) 0.33987(15) 1.000 0.0270(8) . .
C9 C Uani 0.18292(7) 0.9902(3) 0.24086(15) 1.000 0.0247(7) . .
C10 C Uani 0.20695(7) 1.1138(3) 0.30127(16) 1.000 0.0294(8) . .
C11 C Uani 0.22102(8) 1.2484(3) 0.26800(18) 1.000 0.0351(9) . .
C12 C Uani 0.21150(8) 1.2566(3) 0.17428(19) 1.000 0.0397(9) . .
C13 C Uani 0.18748(8) 1.1326(4) 0.11459(18) 1.000 0.0427(10) . .
C14 C Uani 0.17261(7) 1.0001(3) 0.14749(16) 1.000 0.0340(9) . .
C22 C Uani 0.06666(7) 0.9232(3) 0.05260(15) 1.000 0.0283(8) . .
C23 C Uani 0.04320(7) 1.0393(4) -0.01516(17) 1.000 0.0389(9) . .
C24 C Uani 0.03340(8) 1.1919(4) 0.0110(2) 1.000 0.0438(10) . .
C25 C Uani 0.04721(8) 1.2271(3) 0.10403(19) 1.000 0.0380(9) . .
C26 C Uani 0.07092(7) 1.1086(3) 0.16817(17) 1.000 0.0290(8) . .
C28 C Uani 0.07782(7) 0.7555(3) 0.03324(16) 1.000 0.0295(8) . .
C29 C Uani 0.06262(8) 0.6839(4) -0.05507(17) 1.000 0.0437(10) . .
C30 C Uani 0.07464(9) 0.5250(4) -0.06577(19) 1.000 0.0509(11) . .
C31 C Uani 0.10317(9) 0.4403(4) 0.01067(19) 1.000 0.0446(10) . .
C32 C Uani 0.11694(8) 0.5144(3) 0.09694(17) 1.000 0.0340(9) . .
O1 O Uani 0.00000 0.9796(4) 0.25000 1.000 0.0424(10) . .
H3 H Uiso 0.23960 0.58450 0.49190 1.000 0.0370 calc R
H4 H Uiso 0.21730 0.32630 0.52350 1.000 0.0390 calc R
H5 H Uiso 0.15120 0.22680 0.42420 1.000 0.0390 calc R
H6 H Uiso 0.10820 0.39180 0.30010 1.000 0.0330 calc R
H10 H Uiso 0.21380 1.10650 0.36550 1.000 0.0350 calc R
H11 H Uiso 0.23710 1.33470 0.30910 1.000 0.0420 calc R
H12 H Uiso 0.22150 1.34760 0.15130 1.000 0.0480 calc R
H13 H Uiso 0.18110 1.13810 0.05050 1.000 0.0510 calc R
H14 H Uiso 0.15540 0.91650 0.10600 1.000 0.0410 calc R
H23 H Uiso 0.03400 1.01340 -0.07900 1.000 0.0470 calc R
H24 H Uiso 0.01730 1.27210 -0.03460 1.000 0.0530 calc R
H25 H Uiso 0.04050 1.33110 0.12360 1.000 0.0460 calc R
H26 H Uiso 0.08050 1.13330 0.23230 1.000 0.0350 calc R
H29 H Uiso 0.04400 0.74540 -0.10760 1.000 0.0520 calc R
H30 H Uiso 0.06340 0.47340 -0.12530 1.000 0.0610 calc R
H31 H Uiso 0.11320 0.33260 0.00400 1.000 0.0530 calc R
H32 H Uiso 0.13630 0.45530 0.14970 1.000 0.0410 calc R
H1 H Uiso 0.0171(9) 0.911(3) 0.251(2) 1.000 0.0640 . .

loop_
_atom_type_symbol
_atom_type_description
_atom_type_scat_dispersion_real
_atom_type_scat_dispersion_imag
_atom_type_scat_source
Ru Ru -1.2594 0.8363 'International Tables Vol C Tables 4.2.6.8 and 6.1.1.4'
O O 0.0106 0.0060 'International Tables Vol C Tables 4.2.6.8 and 6.1.1.4'
N N 0.0061 0.0033 'International Tables Vol C Tables 4.2.6.8 and 6.1.1.4'
Cl Cl 0.1484 0.1585 'International Tables Vol C Tables 4.2.6.8 and 6.1.1.4'
H H 0.0000 0.0000 'International Tables Vol C Tables 4.2.6.8 and 6.1.1.4'
C C 0.0033 0.0016 'International Tables Vol C Tables 4.2.6.8 and 6.1.1.4'

loop_
_geom_angle_atom_site_label_1
_geom_angle_atom_site_label_2
_geom_angle_atom_site_label_3
_geom_angle
_geom_angle_site_symmetry_1
_geom_angle_site_symmetry_2
_geom_angle_site_symmetry_3
_geom_angle_publ_flag
Cl1 Ru1 Cl2 88.72(2) . . . yes
Cl1 Ru1 N1 86.02(5) . . . yes
Cl1 Ru1 N8 87.55(6) . . . yes
Cl1 Ru1 N21 94.62(5) . . . yes
Cl1 Ru1 N27 171.14(6) . . . yes
Cl2 Ru1 N1 95.27(6) . . . yes
Cl2 Ru1 N8 171.86(5) . . . yes
Cl2 Ru1 N21 87.23(6) . . . yes
Cl2 Ru1 N27 85.08(6) . . . yes
N1 Ru1 N8 77.26(7) . . . yes
N1 Ru1 N21 177.44(8) . . . yes
N1 Ru1 N27 100.83(7) . . . yes
N8 Ru1 N21 100.27(7) . . . yes
N8 Ru1 N27 99.39(8) . . . yes
N21 Ru1 N27 78.79(7) . . . yes
H1 O1 H1 97(3) . . 2_555 no
Ru1 N1 C6 130.15(16) . . . yes
C2 N1 C6 118.17(19) . . . yes
Ru1 N1 C2 111.20(14) . . . yes
N8 N7 C2 111.3(2) . . . yes
Ru1 N8 N7 119.77(15) . . . yes
Ru1 N8 C9 127.51(15) . . . yes
N7 N8 C9 112.4(2) . . . yes
Ru1 N21 C26 125.73(15) . . . yes
C22 N21 C26 118.85(19) . . . yes
Ru1 N21 C22 115.21(14) . . . yes
Ru1 N27 C32 125.29(15) . . . yes
C28 N27 C32 119.28(19) . . . yes
Ru1 N27 C28 114.81(15) . . . yes
N1 C2 C3 121.7(2) . . . yes
N7 C2 C3 121.3(2) . . . yes
N1 C2 N7 116.9(2) . . . yes
C2 C3 C4 118.8(2) . . . no
C3 C4 C5 119.6(2) . . . no
C4 C5 C6 118.9(2) . . . no
N1 C6 C5 122.6(2) . . . yes
N8 C9 C14 119.8(2) . . . yes
C10 C9 C14 120.5(2) . . . no
N8 C9 C10 119.7(2) . . . yes
C9 C10 C11 119.9(2) . . . no
C10 C11 C12 119.7(2) . . . no
C11 C12 C13 119.9(3) . . . no
C12 C13 C14 120.4(2) . . . no
C9 C14 C13 119.5(2) . . . no
N21 C22 C23 120.9(2) . . . yes
N21 C22 C28 114.7(2) . . . yes
C23 C22 C28 124.4(2) . . . no
C22 C23 C24 119.5(2) . . . no
C23 C24 C25 119.3(3) . . . no
C24 C25 C26 118.8(2) . . . no
N21 C26 C25 122.7(2) . . . yes
N27 C28 C29 120.3(2) . . . yes
C22 C28 C29 124.3(2) . . . no
N27 C28 C22 115.4(2) . . . yes
C28 C29 C30 119.8(2) . . . no
C29 C30 C31 119.3(3) . . . no
C30 C31 C32 118.9(3) . . . no
N27 C32 C31 122.1(2) . . . yes
C4 C3 H3 120.54 . . . no
C2 C3 H3 120.63 . . . no
C3 C4 H4 120.17 . . . no
C5 C4 H4 120.20 . . . no
C6 C5 H5 120.56 . . . no
C4 C5 H5 120.52 . . . no
C5 C6 H6 118.70 . . . no
N1 C6 H6 118.70 . . . no
C9 C10 H10 120.08 . . . no
C11 C10 H10 120.04 . . . no
C10 C11 H11 120.13 . . . no
C12 C11 H11 120.18 . . . no
C13 C12 H12 120.04 . . . no
C11 C12 H12 120.03 . . . no
C12 C13 H13 119.84 . . . no
C14 C13 H13 119.80 . . . no
C13 C14 H14 120.28 . . . no
C9 C14 H14 120.17 . . . no
C22 C23 H23 120.26 . . . no
C24 C23 H23 120.26 . . . no
C25 C24 H24 120.40 . . . no
C23 C24 H24 120.31 . . . no
C24 C25 H25 120.67 . . . no
C26 C25 H25 120.57 . . . no
C25 C26 H26 118.62 . . . no
N21 C26 H26 118.67 . . . no
C28 C29 H29 120.11 . . . no
C30 C29 H29 120.06 . . . no
C31 C30 H30 120.40 . . . no
C29 C30 H30 120.25 . . . no
C30 C31 H31 120.55 . . . no
C32 C31 H31 120.52 . . . no
N27 C32 H32 118.95 . . . no
C31 C32 H32 118.91 . . . no

loop_
_geom_bond_atom_site_label_1
_geom_bond_atom_site_label_2
_geom_bond_distance
_geom_bond_site_symmetry_1
_geom_bond_site_symmetry_2
_geom_bond_publ_flag
Ru1 Cl1 2.3978(7) . . yes
Ru1 Cl2 2.4179(7) . . yes
Ru1 N1 2.0279(17) . . yes
Ru1 N8 1.937(2) . . yes
Ru1 N21 2.0639(17) . . yes
Ru1 N27 2.0507(18) . . yes
O1 H1 0.82(3) . 2_555 no
O1 H1 0.82(3) . . no
N1 C2 1.365(3) . . yes
N1 C6 1.340(3) . . yes
N7 C2 1.381(3) . . yes
N7 N8 1.313(3) . . yes
N8 C9 1.439(3) . . yes
N21 C26 1.336(3) . . yes
N21 C22 1.354(3) . . yes
N27 C32 1.338(3) . . yes
N27 C28 1.358(3) . . yes
C2 C3 1.387(3) . . no
C3 C4 1.373(4) . . no
C4 C5 1.384(4) . . no
C5 C6 1.375(3) . . no
C9 C10 1.382(3) . . no
C9 C14 1.377(3) . . no
C10 C11 1.384(4) . . no
C11 C12 1.388(4) . . no
C12 C13 1.379(4) . . no
C13 C14 1.384(4) . . no
C22 C23 1.390(4) . . no
C22 C28 1.460(3) . . no
C23 C24 1.375(4) . . no
C24 C25 1.378(4) . . no
C25 C26 1.377(4) . . no
C28 C29 1.395(3) . . no
C29 C30 1.366(5) . . no
C30 C31 1.379(4) . . no
C31 C32 1.379(4) . . no
C3 H3 0.9487 . . no
C4 H4 0.9502 . . no
C5 H5 0.9498 . . no
C6 H6 0.9508 . . no
C10 H10 0.9496 . . no
C11 H11 0.9494 . . no
C12 H12 0.9497 . . no
C13 H13 0.9505 . . no
C14 H14 0.9501 . . no
C23 H23 0.9496 . . no
C24 H24 0.9495 . . no
C25 H25 0.9497 . . no
C26 H26 0.9502 . . no
C29 H29 0.9487 . . no
C30 H30 0.9499 . . no
C31 H31 0.9505 . . no
C32 H32 0.9501 . . no

loop_
_geom_contact_atom_site_label_1
_geom_contact_atom_site_label_2
_geom_contact_distance
_geom_contact_site_symmetry_1
_geom_contact_site_symmetry_2
_geom_contact_publ_flag
Ru1 H14 3.2697 . . no
Cl1 N7 3.369(2) . . no
Cl2 C24 3.600(3) . 3_575 no
Cl2 O1 3.408(3) . . no
Cl2 O1 3.408(3) . . no
Cl1 H5 2.8759 . 1_565 no
Cl1 H1 3.12(3) . . no
Cl1 H31 2.8587 . 4_565 no
Cl1 H26 2.6868 . . no
Cl1 H13 2.8997 . 4_575 no
Cl2 H25 2.7448 . 1_545 no
Cl2 H1 2.64(3) . . no
Cl2 H6 2.8901 . . no
Cl2 H24 2.7351 . 3_575 no
Cl2 H30 2.7363 . 4_565 no
O1 Cl2 3.408(3) . 2_555 no
O1 C23 3.387(2) . 3_575 no
O1 Cl2 3.408(3) . . no
O1 C23 3.387(2) . 4_575 no
O1 H23 2.4637 . 4_575 no
O1 H23 2.4637 . 3_575 no
N7 Cl1 3.369(2) . . no
N7 C12 3.436(4) . 6_545 no
N21 C14 3.295(3) . . no
N1 H32 2.8112 . . no
N7 H12 2.9332 . 6_545 no
N7 H10 2.6072 . . no
N7 H3 2.7339 . 7_566 no
N27 H14 2.7266 . . no
C5 C10 3.424(4) . 1_545 no
C5 C30 3.442(5) . 4_565 no
C5 C31 3.570(4) . 4_565 no
C6 C31 3.552(4) . 4_565 no
C6 C30 3.171(4) . 4_565 no
C10 C5 3.424(4) . 1_565 no
C12 N7 3.436(4) . 6_555 no
C14 N21 3.295(3) . . no
C14 C22 3.488(4) . . no
C22 C24 3.413(4) . 3_575 no
C22 C14 3.488(4) . . no
C23 C24 3.339(4) . 3_575 no
C23 C23 3.415(4) . 3_575 no
C23 O1 3.387(2) . 4_574 no
C23 O1 3.387(2) . 3_575 no
C24 C23 3.339(4) . 3_575 no
C24 C22 3.413(4) . 3_575 no
C24 C31 3.195(5) . 1_565 no
C24 C30 3.506(5) . 1_565 no
C24 Cl2 3.600(3) . 3_575 no
C25 C31 3.438(4) . 1_565 no
C25 C32 3.429(4) . 1_565 no
C30 C6 3.171(4) . 4_564 no
C30 C24 3.506(5) . 1_545 no
C30 C5 3.442(5) . 4_564 no
C31 C5 3.570(4) . 4_564 no
C31 C24 3.195(5) . 1_545 no
C31 C25 3.438(4) . 1_545 no
C31 C6 3.552(4) . 4_564 no
C32 C25 3.429(4) . 1_545 no
C4 H10 3.0675 . 7_566 no
C4 H10 2.9999 . 1_545 no
C5 H10 2.9700 . 1_545 no
C6 H26 3.0761 . 1_545 no
C6 H32 3.0753 . . no
C6 H30 2.9696 . 4_565 no
C10 H4 2.9715 . 7_566 no
C12 H32 3.0070 . 1_565 no
C13 H31 2.9406 . 1_565 no
C22 H14 2.9262 . . no
C23 H29 2.7663 . . no
C26 H6 2.9682 . 1_565 no
C28 H14 2.8177 . . no
C29 H23 2.7696 . . no
C30 H6 2.9693 . 4_564 no
C30 H24 3.0731 . 1_545 no
H1 Cl2 2.64(3) . . no
H1 Cl1 3.12(3) . . no
H1 H23 2.5889 . 4_575 no
H3 N7 2.7339 . 7_566 no
H4 C10 2.9715 . 7_566 no
H4 H10 2.3943 . 7_566 no
H5 Cl1 2.8759 . 1_545 no
H6 Cl2 2.8901 . . no
H6 C30 2.9693 . 4_565 no
H6 C26 2.9682 . 1_545 no
H6 H26 2.3268 . 1_545 no
H10 N7 2.6072 . . no
H10 C4 2.9999 . 1_565 no
H10 C5 2.9700 . 1_565 no
H10 C4 3.0675 . 7_566 no
H10 H4 2.3943 . 7_566 no
H12 N7 2.9332 . 6_555 no
H13 Cl1 2.8997 . 4_574 no
H14 C22 2.9262 . . no
H14 C28 2.8177 . . no
H14 N27 2.7266 . . no
H14 Ru1 3.2697 . . no
H23 H29 2.2336 . . no
H23 C29 2.7696 . . no
H23 H1 2.5889 . 4_574 no
H23 O1 2.4637 . 3_575 no
H23 O1 2.4637 . 4_574 no
H24 Cl2 2.7351 . 3_575 no
H24 C30 3.0731 . 1_565 no
H25 Cl2 2.7448 . 1_565 no
H26 Cl1 2.6868 . . no
H26 H6 2.3268 . 1_565 no
H26 C6 3.0761 . 1_565 no
H29 C23 2.7663 . . no
H29 H23 2.2336 . . no
H30 Cl2 2.7363 . 4_564 no
H30 C6 2.9696 . 4_564 no
H31 Cl1 2.8587 . 4_564 no
H31 C13 2.9406 . 1_545 no
H32 C12 3.0070 . 1_545 no
H32 N1 2.8112 . . no
H32 C6 3.0753 . . no

loop_
_geom_hbond_atom_site_label_D
_geom_hbond_atom_site_label_H
_geom_hbond_atom_site_label_A
_geom_hbond_distance_DH
_geom_hbond_distance_HA
_geom_hbond_distance_DA
_geom_hbond_angle_DHA
_geom_hbond_site_symmetry_A
_geom_hbond_publ_flag
O1 H1 Cl2 0.82(3) 2.64(3) 3.408(3) 158(3) . yes
C23 H23 O1 0.9500 2.4600 3.387(2) 164.00 3_575 yes
C23 H23 O1 0.9500 2.4600 3.387(2) 164.00 4_574 yes
C24 H24 Cl2 0.9500 2.7400 3.600(3) 152.00 3_575 yes
C25 H25 Cl2 0.9500 2.7400 3.662(3) 162.00 1_565 yes
C26 H26 Cl1 0.9500 2.6900 3.312(3) 124.00 . yes
C30 H30 Cl2 0.9500 2.7400 3.668(3) 167.00 4_564 yes

loop_
_geom_torsion_atom_site_label_1
_geom_torsion_atom_site_label_2
_geom_torsion_atom_site_label_3
_geom_torsion_atom_site_label_4
_geom_torsion
_geom_torsion_site_symmetry_1
_geom_torsion_site_symmetry_2
_geom_torsion_site_symmetry_3
_geom_torsion_site_symmetry_4
_geom_torsion_publ_flag
Cl1 Ru1 N1 C2 -72.51(15) . . . . no
Cl1 Ru1 N1 C6 99.2(2) . . . . no
Cl2 Ru1 N1 C2 -160.86(15) . . . . no
Cl2 Ru1 N1 C6 10.9(2) . . . . no
N8 Ru1 N1 C2 15.86(15) . . . . no
N8 Ru1 N1 C6 -172.4(2) . . . . no
N27 Ru1 N1 C2 113.16(16) . . . . no
N27 Ru1 N1 C6 -75.1(2) . . . . no
Cl1 Ru1 N8 N7 69.97(15) . . . . no
Cl1 Ru1 N8 C9 -102.71(18) . . . . no
N1 Ru1 N8 N7 -16.50(15) . . . . no
N1 Ru1 N8 C9 170.82(19) . . . . no
N21 Ru1 N8 N7 164.23(15) . . . . no
N21 Ru1 N8 C9 -8.46(19) . . . . no
N27 Ru1 N8 N7 -115.58(16) . . . . no
N27 Ru1 N8 C9 71.73(19) . . . . no
Cl1 Ru1 N21 C22 -167.67(17) . . . . no
Cl1 Ru1 N21 C26 7.0(2) . . . . no
Cl2 Ru1 N21 C22 -79.18(17) . . . . no
Cl2 Ru1 N21 C26 95.5(2) . . . . no
N8 Ru1 N21 C22 103.99(18) . . . . no
N8 Ru1 N21 C26 -81.3(2) . . . . no
N27 Ru1 N21 C22 6.34(18) . . . . no
N27 Ru1 N21 C26 -179.0(2) . . . . no
Cl2 Ru1 N27 C28 78.66(18) . . . . no
Cl2 Ru1 N27 C32 -92.1(2) . . . . no
N1 Ru1 N27 C28 173.10(18) . . . . no
N1 Ru1 N27 C32 2.3(2) . . . . no
N8 Ru1 N27 C28 -108.20(18) . . . . no
N8 Ru1 N27 C32 81.0(2) . . . . no
N21 Ru1 N27 C28 -9.48(18) . . . . no
N21 Ru1 N27 C32 179.7(2) . . . . no
Ru1 N1 C2 N7 -14.7(3) . . . . no
Ru1 N1 C2 C3 169.03(19) . . . . no
C6 N1 C2 N7 172.4(2) . . . . no
C6 N1 C2 C3 -3.8(3) . . . . no
Ru1 N1 C6 C5 -168.37(19) . . . . no
C2 N1 C6 C5 2.9(4) . . . . no
C2 N7 N8 Ru1 12.9(2) . . . . no
C2 N7 N8 C9 -173.33(19) . . . . no
N8 N7 C2 N1 2.2(3) . . . . no
N8 N7 C2 C3 178.5(2) . . . . no
Ru1 N8 C9 C10 126.8(2) . . . . no
Ru1 N8 C9 C14 -54.0(3) . . . . no
N7 N8 C9 C10 -46.3(3) . . . . no
N7 N8 C9 C14 132.9(2) . . . . no
Ru1 N21 C22 C23 177.4(2) . . . . no
Ru1 N21 C22 C28 -2.4(3) . . . . no
C26 N21 C22 C23 2.3(4) . . . . no
C26 N21 C22 C28 -177.5(2) . . . . no
Ru1 N21 C26 C25 -175.7(2) . . . . no
C22 N21 C26 C25 -1.2(4) . . . . no
Ru1 N27 C28 C22 11.1(3) . . . . no
Ru1 N27 C28 C29 -167.1(2) . . . . no
C32 N27 C28 C22 -177.5(2) . . . . no
C32 N27 C28 C29 4.3(4) . . . . no
Ru1 N27 C32 C31 167.1(2) . . . . no
C28 N27 C32 C31 -3.3(4) . . . . no
N1 C2 C3 C4 2.0(4) . . . . no
N7 C2 C3 C4 -174.1(2) . . . . no
C2 C3 C4 C5 0.8(4) . . . . no
C3 C4 C5 C6 -1.6(4) . . . . no
C4 C5 C6 N1 -0.2(4) . . . . no
N8 C9 C14 C13 -177.3(3) . . . . no
N8 C9 C10 C11 178.8(2) . . . . no
C14 C9 C10 C11 -0.4(4) . . . . no
C10 C9 C14 C13 1.8(4) . . . . no
C9 C10 C11 C12 -1.2(4) . . . . no
C10 C11 C12 C13 1.2(4) . . . . no
C11 C12 C13 C14 0.3(5) . . . . no
C12 C13 C14 C9 -1.8(4) . . . . no
C23 C22 C28 C29 -7.4(4) . . . . no
C28 C22 C23 C24 177.9(3) . . . . no
N21 C22 C23 C24 -1.9(4) . . . . no
C23 C22 C28 N27 174.5(3) . . . . no
N21 C22 C28 N27 -5.7(3) . . . . no
N21 C22 C28 C29 172.4(3) . . . . no
C22 C23 C24 C25 0.3(4) . . . . no
C23 C24 C25 C26 0.8(5) . . . . no
C24 C25 C26 N21 -0.3(4) . . . . no
N27 C28 C29 C30 -1.2(4) . . . . no
C22 C28 C29 C30 -179.3(3) . . . . no
C28 C29 C30 C31 -2.9(5) . . . . no
C29 C30 C31 C32 3.9(5) . . . . no
C30 C31 C32 N27 -0.8(5) . . . . no
